data_1518721
loop_
_publ_author_name
'Vitalijus Janickis'

_publ_section_title
;
 Syntheses and Crystal Structures of Phenyltrimethylammonium Salts of a
 Mixed Hexabromoselenate/tellurate(IV), [C6H5(CH3)3N]2[Se0.75Te0.25Br6],
 and a Mixed
 catena-poly[(Di-mu-bromobis{tetrabromoselenate/tellurate(IV)})-mu-bromine],
 [C6H5(CH3)3N]2n[Se1.5Te 0.5Br10.Br2]n
;
_journal_name_full 'Acta Chemica Scandinavica'
_journal_page_first 188
_journal_page_last 193
_journal_volume 53
_journal_year 1999
_chemical_formula_sum 'C18 H28 Br6 N2 Se0.75 Te0.25'
_chemical_formula_weight 843.00
_space_group_IT_number 14
_symmetry_cell_setting monoclinic
_symmetry_Int_Tables_number 14
_symmetry_space_group_name_Hall '-P 2ybc'
_symmetry_space_group_name_H-M 'P 1 21/c 1'
_cell_angle_alpha 90
_cell_angle_beta 104.16(3)
_cell_angle_gamma 90
_cell_formula_units_Z 2
_cell_length_a 8.8060(18)
_cell_length_b 10.675(2)
_cell_length_c 14.200(3)
_cell_volume 1294.3(5)
_diffrn_ambient_temperature 263
_diffrn_radiation_probe x-ray
_diffrn_radiation_type MoK\a
_diffrn_radiation_wavelength 0.71073
_exptl_absorpt_coefficient_mu 10.674
_exptl_crystal_density_diffrn 2.163
_exptl_crystal_density_meas 2.16
_exptl_crystal_F_000 797
_refine_ls_number_parameters 130
_refine_ls_number_reflns 1450
_refine_ls_R_factor_gt 0.056
_refine_ls_wR_factor_gt 0.1398
_cod_data_source_file Acta-Chem-Scand-1999-53-188-193-1.cif
_cod_data_source_block SeTe-1
_cod_original_cell_volume 1294.3(4)
_cod_original_sg_symbol_H-M 'P 21/c'
_cod_database_code 1518721

loop_
_symmetry_equiv_pos_site_id
_symmetry_equiv_pos_as_xyz
1 x,y,z
2 -x,1/2+y,1/2-z
3 -x,-y,-z
4 x,1/2-y,1/2+z

loop_
_atom_site_label
_atom_site_type_symbol
_atom_site_thermal_displace_type
_atom_site_fract_x
_atom_site_fract_y
_atom_site_fract_z
_atom_site_occupancy
_atom_site_U_iso_or_equiv
N N Uiso 0.1790(9) -0.0359(7) 0.8012(6) 1.000 0.035(2)
C1 C Uiso 0.1789(13) -0.1207(12) 0.7164(8) 1.000 0.054(3)
C2 C Uiso 0.1455(13) 0.0968(11) 0.7640(10) 1.000 0.057(3)
C3 C Uiso 0.3380(13) -0.0363(11) 0.8674(9) 1.000 0.054(3)
C4 C Uiso 0.0576(11) -0.0789(8) 0.8497(7) 1.000 0.033(2)
C5 C Uiso 0.0969(13) -0.1445(11) 0.9355(8) 1.000 0.052(3)
C6 C Uiso -0.0196(14) -0.1886(12) 0.9758(8) 1.000 0.061(3)
C7 C Uiso -0.1732(13) -0.1696(11) 0.9334(8) 1.000 0.047(3)
C8 C Uiso -0.2131(13) -0.1080(12) 0.8460(9) 1.000 0.056(3)
C9 C Uiso -0.0977(12) -0.0616(12) 0.8054(8) 1.000 0.051(3)
Te Te Uiso 0.50000 0.00000 0.50000 0.250 0.0260(10)
Br1 Br Uiso 0.53020(10) 0.11690(10) 0.66460(10) 1.000 0.0410(10)
Br2 Br Uiso 0.49340(10) 0.21310(10) 0.41050(10) 1.000 0.0450(10)
Br3 Br Uiso 0.80230(10) -0.00330(10) 0.52690(10) 1.000 0.0430(10)
Se Se Uiso 0.50000 0.00000 0.50000 0.750 0.0260(10)

loop_
_atom_type_symbol
_atom_type_description
_atom_type_scat_dispersion_real
_atom_type_scat_dispersion_imag
_atom_type_scat_source
C C 0.0033 0.0016 ' International Tables Vol C Tables 4.2.6.8 and 6.1.1.4'
Br Br -0.2901 2.4595 ' International Tables Vol C Tables 4.2.6.8 and 6.1.1.4'
N N 0.0061 0.0033 ' International Tables Vol C Tables 4.2.6.8 and 6.1.1.4'
Se Se -0.0929 2.2259 ' International Tables Vol C Tables 4.2.6.8 and 6.1.1.4'
Te Te -0.5308 1.6751 ' International Tables Vol C Tables 4.2.6.8 and 6.1.1.4'

loop_
_geom_angle_atom_site_label_1
_geom_angle_atom_site_label_2
_geom_angle_atom_site_label_3
_geom_angle
_geom_angle_site_symmetry_1
_geom_angle_site_symmetry_3
_geom_angle_publ_flag
Br1 Te Br3 89.92(5) . . yes
Br1 Te Br1 180.00 . 3_656 yes
Br1 Te Br2 89.74(5) . 3_656 yes
Br1 Te Br3 90.08(5) . 3_656 yes
Br2 Te Br3 89.04(4) . . yes
Br1 Te Br2 89.74(5) 3_656 . yes
Br2 Te Br2 180.00 . 3_656 yes
Br2 Te Br3 90.96(4) . 3_656 yes
Br1 Te Br3 90.08(5) 3_656 . yes
Br2 Te Br3 90.96(4) 3_656 . yes
Br3 Te Br3 180.00 . 3_656 yes
Br1 Te Br2 90.26(5) 3_656 3_656 yes
Br1 Te Br3 89.92(5) 3_656 3_656 yes
Br2 Te Br3 89.04(4) 3_656 3_656 yes
Br1 Te Br2 90.26(5) . . yes
Br1 Se Br1 180.00 . 3_656 yes
Br1 Se Br2 89.74(5) . 3_656 yes
Br1 Se Br3 90.08(5) . 3_656 yes
Br2 Se Br3 89.04(4) . . yes
Br1 Se Br2 89.74(5) 3_656 . yes
Br2 Se Br2 180.00 . 3_656 yes
Br2 Se Br3 90.96(4) . 3_656 yes
Br1 Se Br3 90.08(5) 3_656 . yes
Br2 Se Br3 90.96(4) 3_656 . yes
Br3 Se Br3 180.00 . 3_656 yes
Br1 Se Br2 90.26(5) 3_656 3_656 yes
Br1 Se Br3 89.92(5) 3_656 3_656 yes
Br2 Se Br3 89.04(4) 3_656 3_656 yes
Br1 Se Br2 90.26(5) . . yes
Br1 Se Br3 89.92(5) . . yes
C2 N C4 110.6(8) . . yes
C1 N C2 108.7(9) . . yes
C1 N C3 108.7(8) . . yes
C1 N C4 109.1(8) . . yes
C2 N C3 107.3(8) . . yes
C3 N C4 112.4(8) . . yes
N C4 C9 119.9(9) . . yes
N C4 C5 121.1(9) . . yes
C5 C4 C9 118.8(10) . . no
C4 C5 C6 119.5(11) . . no
C5 C6 C7 122.0(11) . . no
C6 C7 C8 118.7(11) . . no
C7 C8 C9 119.9(11) . . no
C4 C9 C8 121.0(11) . . no

loop_
_geom_bond_atom_site_label_1
_geom_bond_atom_site_label_2
_geom_bond_distance
_geom_bond_site_symmetry_2
_geom_bond_publ_flag
Te Br3 2.5954(11) 3_656 yes
Te Br2 2.5995(13) . yes
Te Br3 2.5954(11) . yes
Te Br1 2.6052(14) . yes
Te Br2 2.5995(13) 3_656 yes
Te Br1 2.6052(14) 3_656 yes
Br1 Se 2.6052(14) . yes
Br2 Se 2.5995(13) . yes
Br3 Se 2.5954(11) . yes
N C1 1.506(14) . yes
N C2 1.515(14) . yes
N C4 1.479(13) . yes
N C3 1.483(15) . yes
C4 C9 1.371(15) . no
C4 C5 1.374(15) . no
C5 C6 1.374(17) . no
C6 C7 1.355(17) . no
C7 C8 1.372(17) . no
C8 C9 1.377(16) . no

loop_
_geom_torsion_atom_site_label_1
_geom_torsion_atom_site_label_2
_geom_torsion_atom_site_label_3
_geom_torsion_atom_site_label_4
_geom_torsion
_geom_torsion_publ_flag
C1 N C4 C5 103.2(11) no
C1 N C4 C9 -72.0(11) no
C2 N C4 C5 -137.3(10) no
C2 N C4 C9 47.6(12) no
C3 N C4 C5 -17.5(12) no
C3 N C4 C9 167.4(10) no
N C4 C5 C6 -176.6(10) no
C9 C4 C5 C6 -1.4(16) no
N C4 C9 C8 175.7(10) no
C5 C4 C9 C8 0.5(17) no
C4 C5 C6 C7 0.1(18) no
C5 C6 C7 C8 2.2(19) no
C6 C7 C8 C9 -3.1(18) no
C7 C8 C9 C4 1.8(19) no
